data_4504934
loop_
_publ_author_name
'Xie, Ya-Bo'
'Li, Jian-Rong'
'Zhang, Chong'
'Bu, Xian-He'

_publ_section_title
;
 Syntheses and Crystal Structures of Manganese(II), Cadmium(II),
 Cobalt(II), and Zinc(II) Complexes with 4-Pyridyl Dithioether Ligands
;
_journal_issue 5
_journal_name_full 'Crystal Growth &amp; Design'
_journal_page_first 1743
_journal_paper_doi 10.1021/cg0496538
_journal_volume 5
_journal_year 2005
_chemical_formula_sum 'C30 H42 Cl2 Co N4 O13 S4'
_chemical_formula_weight 924.75
_chemical_name_systematic
; 
 ? 
;
_space_group_IT_number 87
_symmetry_cell_setting tetragonal
_symmetry_space_group_name_Hall '-I 4'
_symmetry_space_group_name_H-M 'I 4/m'
_atom_sites_solution_hydrogens geom
_atom_sites_solution_primary direct
_atom_sites_solution_secondary difmap
_audit_creation_method SHELXL-97
_cell_angle_alpha 90.00
_cell_angle_beta 90.00
_cell_angle_gamma 90.00
_cell_formula_units_Z 4
_cell_length_a 16.041(2)
_cell_length_b 16.041(2)
_cell_length_c 17.659(4)
_cell_measurement_reflns_used 841
_cell_measurement_temperature 293(2)
_cell_measurement_theta_max 27.47
_cell_measurement_theta_min 1.72
_cell_volume 4543.9(13)
_computing_cell_refinement 'Bruker SMART'
_computing_data_collection 'Bruker SMART'
_computing_data_reduction 'Bruker SAINT'
_computing_molecular_graphics 'Bruker SHELXTL'
_computing_publication_material 'Bruker SHELXTL'
_computing_structure_refinement 'SHELXL-97 (Sheldrick, 1997)'
_computing_structure_solution 'SHELXS-97 (Sheldrick, 1990)'
_diffrn_ambient_temperature 293(2)
_diffrn_measured_fraction_theta_full 0.986
_diffrn_measured_fraction_theta_max 0.986
_diffrn_measurement_device_type 'Bruker SMART 1000 CCD area detector'
_diffrn_measurement_method 'phi and omega scans'
_diffrn_radiation_monochromator graphite
_diffrn_radiation_source 'fine-focus sealed tube'
_diffrn_radiation_type MoK\a
_diffrn_radiation_wavelength 0.71073
_diffrn_reflns_av_R_equivalents 0.0251
_diffrn_reflns_av_sigmaI/netI 0.0560
_diffrn_reflns_limit_h_max 19
_diffrn_reflns_limit_h_min -18
_diffrn_reflns_limit_k_max 19
_diffrn_reflns_limit_k_min -19
_diffrn_reflns_limit_l_max 20
_diffrn_reflns_limit_l_min -20
_diffrn_reflns_number 3887
_diffrn_reflns_theta_full 24.99
_diffrn_reflns_theta_max 24.99
_diffrn_reflns_theta_min 1.80
_exptl_absorpt_coefficient_mu 0.736
_exptl_absorpt_correction_T_max 0.8976
_exptl_absorpt_correction_T_min 0.8373
_exptl_absorpt_correction_type multi-scan
_exptl_absorpt_process_details SADABS
_exptl_crystal_colour Red
_exptl_crystal_density_diffrn 1.352
_exptl_crystal_density_meas ?
_exptl_crystal_density_method 'not measured'
_exptl_crystal_description Block
_exptl_crystal_F_000 1916
_exptl_crystal_size_max 0.25
_exptl_crystal_size_mid 0.20
_exptl_crystal_size_min 0.15
_refine_diff_density_max 0.545
_refine_diff_density_min -0.590
_refine_diff_density_rms 0.107
_refine_ls_extinction_method none
_refine_ls_goodness_of_fit_ref 0.857
_refine_ls_hydrogen_treatment mixed
_refine_ls_matrix_type full
_refine_ls_number_parameters 137
_refine_ls_number_reflns 2043
_refine_ls_number_restraints 22
_refine_ls_restrained_S_all 0.866
_refine_ls_R_factor_all 0.1441
_refine_ls_R_factor_gt 0.0976
_refine_ls_shift/su_max 0.000
_refine_ls_shift/su_mean 0.000
_refine_ls_structure_factor_coef Fsqd
_refine_ls_weighting_details 'calc w=1/[\s^2^(Fo^2^)+(0.1843P)^2^+0.0000P] where P=(Fo^2^+2Fc^2^)/3'
_refine_ls_weighting_scheme calc
_refine_ls_wR_factor_gt 0.2574
_refine_ls_wR_factor_ref 0.2848
_reflns_number_gt 843
_reflns_number_total 2043
_reflns_threshold_expression I>2sigma(I)
_cod_data_source_file cg0496538si20050428_110507.cif
_cod_data_source_block 1
_cod_depositor_comments
;
The following automatic conversions were performed:

'_symmetry_cell_setting' value 'Tetragonal' changed to 'tetragonal'
according to /home/saulius/struct/CIF-dictionaries/cif_core.dic
dictionary named 'cif_core.dic' version 2.4.1 from
2010-06-29.

'_exptl_absorpt_correction_type' value 'Multi-Scan'
changed to 'multi-scan' according to
/home/saulius/struct/CIF-dictionaries/cif_core.dic dictionary named
'cif_core.dic' version 2.4.1 from 2010-06-29.

Automatic conversion script
Id: cif_fix_values 1715 2011-07-08 13:25:40Z adriana 

The following automatic conversions were performed:

'_exptl_crystal_density_meas' value 'none' was changed to '?' - the
value is perceived as not measured.

Automatic conversion script
Id: cif_fix_values 3008 2015-01-20 13:52:24Z robertas 
;
_cod_original_cell_volume 4544.1(13)
_cod_original_sg_symbol_H-M I4/m
_cod_database_code 4504934

loop_
_symmetry_equiv_pos_as_xyz
'x, y, z'
'-x, -y, z'
'-y, x, z'
'y, -x, z'
'x+1/2, y+1/2, z+1/2'
'-x+1/2, -y+1/2, z+1/2'
'-y+1/2, x+1/2, z+1/2'
'y+1/2, -x+1/2, z+1/2'
'-x, -y, -z'
'x, y, -z'
'y, -x, -z'
'-y, x, -z'
'-x+1/2, -y+1/2, -z+1/2'
'x+1/2, y+1/2, -z+1/2'
'y+1/2, -x+1/2, -z+1/2'
'-y+1/2, x+1/2, -z+1/2'

loop_
_atom_site_label
_atom_site_type_symbol
_atom_site_fract_x
_atom_site_fract_y
_atom_site_fract_z
_atom_site_U_iso_or_equiv
_atom_site_adp_type
_atom_site_occupancy
_atom_site_symmetry_multiplicity
_atom_site_calc_flag
_atom_site_refinement_flags
_atom_site_disorder_assembly
_atom_site_disorder_group
Co1 Co 0.5000 0.5000 0.72864(10) 0.0812(7) Uani 1 4 d S . .
S1 S 0.35217(14) 0.11011(13) 0.72738(15) 0.1243(9) Uani 1 1 d . . .
O1 O 0.5000 0.5000 0.6051(4) 0.078(2) Uani 1 4 d S . .
N1 N 0.4524(3) 0.3748(3) 0.7280(3) 0.0850(15) Uani 1 1 d . . .
C1 C 0.4799(4) 0.3182(4) 0.6777(4) 0.0870(18) Uani 1 1 d . . .
H1A H 0.5220 0.3345 0.6446 0.104 Uiso 1 1 calc R . .
O2 O 0.5000 0.5000 0.8512(7) 0.139(4) Uani 1 4 d S . .
C2 C 0.4506(4) 0.2385(4) 0.6716(4) 0.0871(18) Uani 1 1 d . . .
H2A H 0.4705 0.2031 0.6340 0.105 Uiso 1 1 calc R . .
C3 C 0.3916(4) 0.2119(4) 0.7219(4) 0.0898(19) Uani 1 1 d . . .
C4 C 0.3636(5) 0.2670(6) 0.7737(5) 0.110(2) Uani 1 1 d . . .
H4A H 0.3243 0.2502 0.8092 0.133 Uiso 1 1 calc R . .
C5 C 0.3924(5) 0.3476(5) 0.7745(4) 0.109(2) Uani 1 1 d . . .
H5A H 0.3693 0.3849 0.8089 0.131 Uiso 1 1 calc R . .
C6 C 0.3892(6) 0.0639(5) 0.6419(6) 0.130(3) Uani 1 1 d . . .
H6A H 0.4483 0.0753 0.6373 0.156 Uiso 1 1 calc R . .
H6B H 0.3825 0.0039 0.6456 0.156 Uiso 1 1 calc R . .
C7 C 0.3466(6) 0.0932(5) 0.5716(5) 0.125(3) Uani 1 1 d . . .
H7A H 0.3477 0.1536 0.5702 0.150 Uiso 1 1 calc R . .
H7B H 0.2887 0.0758 0.5729 0.150 Uiso 1 1 calc R . .
C8 C 0.3869(8) 0.0596(7) 0.5000 0.143(5) Uani 1 2 d S . .
H8A H 0.3829 -0.0007 0.5000 0.172 Uiso 1 2 calc SR . .
H8B H 0.4455 0.0743 0.5000 0.172 Uiso 1 2 calc SR . .
O3 O 0.0752(16) 0.1196(10) 0.0000 0.330(12) Uani 1 2 d S . .
O4 O 0.9222(9) 0.8578(8) 0.5000 0.108(4) Uani 0.50 2 d SP . .
Cl1 Cl 0.2761(5) 0.1416(4) 0.0000 0.228(3) Uani 1 2 d SD . 1
O5 O 0.2669(18) 0.1690(15) 0.0784(7) 0.249 Uiso 0.25 1 d PD . 1
O6 O 0.3218(11) 0.0652(8) 0.0000 0.268 Uiso 1 2 d SD . 1
O7 O 0.1939(10) 0.1352(18) -0.0322(16) 0.239 Uiso 0.25 1 d PD . 1
O8 O 0.3211(16) 0.2060(11) -0.0406(14) 0.239 Uiso 0.25 1 d PD . 1
O9 O 0.3276(11) 0.1304(13) -0.0664(8) 0.113(6) Uiso 0.25 1 d PD A 2
O10 O 0.2532(14) 0.0530(8) 0.0000 0.144(6) Uiso 0.50 2 d SPD B 3
O11 O 0.2281(12) 0.1657(14) 0.0664(8) 0.115(6) Uiso 0.25 1 d PD C 4

loop_
_atom_site_aniso_label
_atom_site_aniso_U_11
_atom_site_aniso_U_22
_atom_site_aniso_U_33
_atom_site_aniso_U_23
_atom_site_aniso_U_13
_atom_site_aniso_U_12
Co1 0.0801(8) 0.0801(8) 0.0834(11) 0.000 0.000 0.000
S1 0.1171(17) 0.0922(14) 0.164(2) 0.0387(14) 0.0084(14) -0.0237(11)
O1 0.076(3) 0.076(3) 0.081(5) 0.000 0.000 0.000
N1 0.077(3) 0.083(3) 0.095(3) 0.015(3) 0.011(3) -0.008(3)
C1 0.077(4) 0.083(4) 0.101(5) 0.013(4) 0.009(4) 0.004(3)
O2 0.147(6) 0.147(6) 0.124(8) 0.000 0.000 0.000
C2 0.081(4) 0.078(4) 0.103(5) 0.020(4) 0.004(4) -0.002(3)
C3 0.078(4) 0.083(4) 0.108(5) 0.031(4) -0.003(4) -0.003(3)
C4 0.109(6) 0.112(6) 0.110(5) 0.033(5) 0.024(5) -0.022(5)
C5 0.106(5) 0.111(6) 0.111(5) 0.006(5) 0.028(5) -0.003(5)
C6 0.128(7) 0.070(4) 0.191(9) 0.032(5) 0.003(6) -0.007(4)
C7 0.136(7) 0.102(6) 0.138(7) 0.008(5) -0.007(6) -0.005(5)
C8 0.128(10) 0.065(7) 0.236(17) 0.000 0.000 0.001(6)
O3 0.56(4) 0.204(15) 0.229(15) 0.000 0.000 0.066(19)
O4 0.133(11) 0.080(9) 0.111(9) 0.000 0.000 -0.025(8)
Cl1 0.289(7) 0.214(5) 0.181(5) 0.000 0.000 0.035(5)

loop_
_atom_type_symbol
_atom_type_description
_atom_type_scat_dispersion_real
_atom_type_scat_dispersion_imag
_atom_type_scat_source
C C 0.0033 0.0016 'International Tables Vol C Tables 4.2.6.8 and 6.1.1.4'
H H 0.0000 0.0000 'International Tables Vol C Tables 4.2.6.8 and 6.1.1.4'
N N 0.0061 0.0033 'International Tables Vol C Tables 4.2.6.8 and 6.1.1.4'
O O 0.0106 0.0060 'International Tables Vol C Tables 4.2.6.8 and 6.1.1.4'
S S 0.1246 0.1234 'International Tables Vol C Tables 4.2.6.8 and 6.1.1.4'
Cl Cl 0.1484 0.1585 'International Tables Vol C Tables 4.2.6.8 and 6.1.1.4'
Co Co 0.3494 0.9721 'International Tables Vol C Tables 4.2.6.8 and 6.1.1.4'

loop_
_geom_angle_atom_site_label_1
_geom_angle_atom_site_label_2
_geom_angle_atom_site_label_3
_geom_angle
_geom_angle_site_symmetry_1
_geom_angle_site_symmetry_3
N1 Co1 N1 89.999(3) . 4_565
N1 Co1 N1 89.998(2) . 3_655
N1 Co1 N1 179.4(3) 4_565 3_655
N1 Co1 N1 179.4(3) . 2_665
N1 Co1 N1 89.998(2) 4_565 2_665
N1 Co1 N1 89.998(3) 3_655 2_665
N1 Co1 O2 90.30(16) . .
N1 Co1 O2 90.30(16) 4_565 .
N1 Co1 O2 90.30(16) 3_655 .
N1 Co1 O2 90.30(16) 2_665 .
N1 Co1 O1 89.70(16) . .
N1 Co1 O1 89.70(16) 4_565 .
N1 Co1 O1 89.70(16) 3_655 .
N1 Co1 O1 89.70(16) 2_665 .
O2 Co1 O1 180.000(2) . .
C3 S1 C6 102.7(4) . .
C5 N1 C1 114.9(6) . .
C5 N1 Co1 123.9(5) . .
C1 N1 Co1 121.2(4) . .
N1 C1 C2 124.8(6) . .
N1 C1 H1A 117.6 . .
C2 C1 H1A 117.6 . .
C1 C2 C3 118.6(6) . .
C1 C2 H2A 120.7 . .
C3 C2 H2A 120.7 . .
C4 C3 C2 117.8(6) . .
C4 C3 S1 116.9(6) . .
C2 C3 S1 125.2(6) . .
C3 C4 C5 120.8(7) . .
C3 C4 H4A 119.6 . .
C5 C4 H4A 119.6 . .
N1 C5 C4 122.9(7) . .
N1 C5 H5A 118.6 . .
C4 C5 H5A 118.6 . .
C7 C6 S1 114.9(7) . .
C7 C6 H6A 108.5 . .
S1 C6 H6A 108.5 . .
C7 C6 H6B 108.5 . .
S1 C6 H6B 108.5 . .
H6A C6 H6B 107.5 . .
C6 C7 C8 112.7(8) . .
C6 C7 H7A 109.0 . .
C8 C7 H7A 109.0 . .
C6 C7 H7B 109.0 . .
C8 C7 H7B 109.0 . .
H7A C7 H7B 107.8 . .
C7 C8 C7 112.7(11) . 10_556
C7 C8 H8A 109.0 . .
C7 C8 H8A 109.0 10_556 .
C7 C8 H8B 109.0 . .
C7 C8 H8B 109.0 10_556 .
H8A C8 H8B 107.8 . .
O6 Cl1 O7 114.2(10) . 10
O6 Cl1 O7 114.2(10) . .
O7 Cl1 O7 46(2) 10 .
O6 Cl1 O8 110.8(10) . .
O7 Cl1 O8 134.6(13) 10 .
O7 Cl1 O8 108.2(10) . .
O6 Cl1 O8 110.8(10) . 10
O7 Cl1 O8 108.2(10) 10 10
O7 Cl1 O8 134.6(13) . 10
O8 Cl1 O8 59(2) . 10
O6 Cl1 O5 108.1(9) . .
O7 Cl1 O5 64(2) 10 .
O7 Cl1 O5 107.7(10) . .
O8 Cl1 O5 107.7(10) . .
O8 Cl1 O5 50.7(19) 10 .
O6 Cl1 O5 108.1(9) . 10
O7 Cl1 O5 107.7(10) 10 10
O7 Cl1 O5 64(2) . 10
O8 Cl1 O5 50.7(19) . 10
O8 Cl1 O5 107.7(10) 10 10
O5 Cl1 O5 142.9(19) . 10
O8 O5 Cl1 64.2(12) 10 .
O8 O5 O7 114.7(19) 10 10
Cl1 O5 O7 57.6(12) . 10
O7 O7 Cl1 66.8(12) 10 .
O7 O7 O5 122.3(9) 10 10
Cl1 O7 O5 58.9(10) . 10
O5 O8 O8 122.4(10) 10 10
O5 O8 Cl1 65.0(11) 10 .
O8 O8 Cl1 60.4(11) 10 .

loop_
_geom_bond_atom_site_label_1
_geom_bond_atom_site_label_2
_geom_bond_distance
_geom_bond_site_symmetry_2
Co1 N1 2.149(5) .
Co1 N1 2.149(5) 4_565
Co1 N1 2.149(5) 3_655
Co1 N1 2.149(5) 2_665
Co1 O2 2.165(12) .
Co1 O1 2.182(8) .
S1 C3 1.754(7) .
S1 C6 1.783(10) .
N1 C5 1.337(9) .
N1 C1 1.345(8) .
C1 C2 1.366(9) .
C1 H1A 0.9300 .
C2 C3 1.367(8) .
C2 H2A 0.9300 .
C3 C4 1.348(10) .
C4 C5 1.373(11) .
C4 H4A 0.9300 .
C5 H5A 0.9300 .
C6 C7 1.494(12) .
C6 H6A 0.9700 .
C6 H6B 0.9700 .
C7 C8 1.518(11) .
C7 H7A 0.9700 .
C7 H7B 0.9700 .
C8 C7 1.518(11) 10_556
C8 H8A 0.9700 .
C8 H8B 0.9700 .
Cl1 O6 1.427(9) .
Cl1 O7 1.439(10) 10
Cl1 O7 1.439(10) .
Cl1 O8 1.451(10) .
Cl1 O8 1.451(10) 10
Cl1 O5 1.460(10) .
Cl1 O5 1.460(10) 10
O5 O8 1.25(4) 10
O5 O7 1.53(5) 10
O7 O7 1.14(6) 10
O7 O5 1.53(5) 10
O8 O5 1.25(4) 10
O8 O8 1.43(5) 10

loop_
_geom_torsion_atom_site_label_1
_geom_torsion_atom_site_label_2
_geom_torsion_atom_site_label_3
_geom_torsion_atom_site_label_4
_geom_torsion
_geom_torsion_site_symmetry_1
_geom_torsion_site_symmetry_4
N1 Co1 N1 C5 -48.3(6) 4_565 .
N1 Co1 N1 C5 132.3(5) 3_655 .
N1 Co1 N1 C5 -138.0(5) 2_665 .
O2 Co1 N1 C5 42.0(5) . .
O1 Co1 N1 C5 -138.0(5) . .
N1 Co1 N1 C1 129.4(4) 4_565 .
N1 Co1 N1 C1 -50.0(5) 3_655 .
N1 Co1 N1 C1 39.7(5) 2_665 .
O2 Co1 N1 C1 -140.3(5) . .
O1 Co1 N1 C1 39.7(5) . .
C5 N1 C1 C2 0.6(9) . .
Co1 N1 C1 C2 -177.3(5) . .
N1 C1 C2 C3 -3.0(10) . .
C1 C2 C3 C4 1.9(9) . .
C1 C2 C3 S1 -175.1(5) . .
C6 S1 C3 C4 170.3(6) . .
C6 S1 C3 C2 -12.6(7) . .
C2 C3 C4 C5 1.4(11) . .
S1 C3 C4 C5 178.6(6) . .
C1 N1 C5 C4 2.9(11) . .
Co1 N1 C5 C4 -179.3(6) . .
C3 C4 C5 N1 -4.0(13) . .
C3 S1 C6 C7 -72.4(7) . .
S1 C6 C7 C8 173.4(7) . .
C6 C7 C8 C7 -176.8(6) . 10_556
O6 Cl1 O5 O8 102.5(16) . 10
O7 Cl1 O5 O8 -149(2) 10 10
O7 Cl1 O5 O8 -133.7(15) . 10
O8 Cl1 O5 O8 -17.3(14) . 10
O5 Cl1 O5 O8 -64(4) 10 10
O6 Cl1 O5 O7 -108.6(14) . 10
O7 Cl1 O5 O7 15.2(12) . 10
O8 Cl1 O5 O7 131.6(14) . 10
O8 Cl1 O5 O7 149(2) 10 10
O5 Cl1 O5 O7 84(3) 10 10
O6 Cl1 O7 O7 101.1(8) . 10
O8 Cl1 O7 O7 -135.0(12) . 10
O8 Cl1 O7 O7 -71(2) 10 10
O5 Cl1 O7 O7 -18.9(10) . 10
O5 Cl1 O7 O7 -159.9(11) 10 10
O6 Cl1 O7 O5 -99.0(12) . 10
O7 Cl1 O7 O5 159.9(11) 10 10
O8 Cl1 O7 O5 24.9(19) . 10
O8 Cl1 O7 O5 89(2) 10 10
O5 Cl1 O7 O5 141(2) . 10
O6 Cl1 O8 O5 96.8(15) . 10
O7 Cl1 O8 O5 -75(3) 10 10
O7 Cl1 O8 O5 -29(2) . 10
O8 Cl1 O8 O5 -160.7(13) 10 10
O5 Cl1 O8 O5 -145(2) . 10
O6 Cl1 O8 O8 -102.5(8) . 10
O7 Cl1 O8 O8 86(2) 10 10
O7 Cl1 O8 O8 131.6(14) . 10
O5 Cl1 O8 O8 15.5(11) . 10
O5 Cl1 O8 O8 160.7(13) 10 10
